data_7058381
loop_
_publ_author_name
'Xu, Lei'
'Zhang, Anyun'
'Pu, Ning'
'Lu, Yanchao'
'Yang, Hua'
'Liu, Ziyang'
'Ji, Yanqin'

_publ_section_title
;
 Unusual complexation behaviors of R-BTPs with water molecule and Pd(ii)
 caused by electronic modulation of substituents on BTP backbone: new
 insights into palladium separation under the framework of minor
 actinides&#x2019; partitioning
;
_journal_issue 23
_journal_name_full 'New Journal of Chemistry'
_journal_page_first 9052
_journal_paper_doi 10.1039/C9NJ00343F
_journal_volume 43
_journal_year 2019
_chemical_formula_moiety 'C27 H39 N7, H2 O'
_chemical_formula_sum 'C27 H41 N7 O'
_chemical_formula_weight 479.67
_chemical_name_systematic subt-BTP
_chemical_properties_physical Heat-sensitive
_space_group_crystal_system orthorhombic
_space_group_IT_number 61
_space_group_name_Hall '-P 2ac 2ab'
_space_group_name_H-M_alt 'P b c a'
_symmetry_space_group_name_Hall '-P 2ac 2ab'
_symmetry_space_group_name_H-M 'P b c a'
_atom_sites_solution_hydrogens geom
_atom_sites_solution_primary direct
_atom_sites_solution_secondary difmap
_audit_creation_date 2015-04-06
_audit_creation_method
;
Olex2 1.2
(compiled 2014.05.21 svn.r2940 for OlexSys, GUI svn.r4846)
;
_audit_update_record
;
2015-10-02 deposited with the CCDC.    2019-05-07 downloaded from the CCDC.
;
_cell_angle_alpha 90.00
_cell_angle_beta 90.00
_cell_angle_gamma 90.00
_cell_formula_units_Z 8
_cell_length_a 13.5131(6)
_cell_length_b 16.9916(5)
_cell_length_c 26.0514(10)
_cell_measurement_reflns_used 7648
_cell_measurement_temperature 172.0
_cell_measurement_theta_max 29.5597
_cell_measurement_theta_min 2.8567
_cell_volume 5981.6(4)
_computing_cell_refinement
;
CrysAlisPro, Agilent Technologies,
Version 1.171.35.11 (release 16-05-2011 CrysAlis171 .NET)
(compiled May 16 2011,17:55:39)
;
_computing_data_collection
;
CrysAlisPro, Agilent Technologies,
Version 1.171.35.11 (release 16-05-2011 CrysAlis171 .NET)
(compiled May 16 2011,17:55:39)
;
_computing_data_reduction
;
CrysAlisPro, Agilent Technologies,
Version 1.171.35.11 (release 16-05-2011 CrysAlis171 .NET)
(compiled May 16 2011,17:55:39)
;
_computing_molecular_graphics 'Olex2 (Dolomanov et al., 2009)'
_computing_publication_material 'Olex2 (Dolomanov et al., 2009)'
_computing_structure_refinement 'ShelXL (Sheldrick, 2008)'
_computing_structure_solution 'ShelXS (Sheldrick, 2008)'
_diffrn_ambient_temperature 172.0
_diffrn_detector_area_resol_mean 10.3592
_diffrn_measured_fraction_theta_full 0.994
_diffrn_measured_fraction_theta_max 0.994
_diffrn_measurement_details
;
#__ type_ start__ end____ width___ exp.time_
  1 omega  -64.00   40.00   1.0000   20.0000
omega____ theta____ kappa____ phi______ frames
    -       10.8433  -77.0000  -90.0000 104

#__ type_ start__ end____ width___ exp.time_
  2 omega  -85.00   21.00   1.0000   20.0000
omega____ theta____ kappa____ phi______ frames
    -      -12.7183  -77.0000    0.0000 106

#__ type_ start__ end____ width___ exp.time_
  3 omega  -48.00   37.00   1.0000   20.0000
omega____ theta____ kappa____ phi______ frames
    -      -12.7183   84.0000  136.0000 85
;
_diffrn_measurement_device_type 'Xcalibur, Atlas, Gemini ultra'
_diffrn_measurement_method '\w scans'
_diffrn_orient_matrix_UB_11 -0.0511769000
_diffrn_orient_matrix_UB_12 -0.0031689000
_diffrn_orient_matrix_UB_13 0.0056474000
_diffrn_orient_matrix_UB_21 -0.0114953000
_diffrn_orient_matrix_UB_22 0.0194009000
_diffrn_orient_matrix_UB_23 -0.0233625000
_diffrn_orient_matrix_UB_31 -0.0016633000
_diffrn_orient_matrix_UB_32 -0.0368318000
_diffrn_orient_matrix_UB_33 -0.0127960000
_diffrn_radiation_monochromator graphite
_diffrn_radiation_type MoK\a
_diffrn_radiation_wavelength 0.71073
_diffrn_reflns_av_R_equivalents 0.0517
_diffrn_reflns_av_unetI/netI 0.0291
_diffrn_reflns_limit_h_max 16
_diffrn_reflns_limit_h_min -12
_diffrn_reflns_limit_k_max 20
_diffrn_reflns_limit_k_min -20
_diffrn_reflns_limit_l_max 31
_diffrn_reflns_limit_l_min -31
_diffrn_reflns_number 37634
_diffrn_reflns_theta_full 25.35
_diffrn_reflns_theta_max 25.35
_diffrn_reflns_theta_min 2.86
_diffrn_source 'Enhance (Mo) X-ray Source'
_exptl_absorpt_coefficient_mu 0.068
_exptl_absorpt_correction_T_max 1.00000
_exptl_absorpt_correction_T_min 0.86160
_exptl_absorpt_correction_type multi-scan
_exptl_absorpt_process_details
;
CrysAlisPro, Agilent Technologies,
Version 1.171.35.11 (release 16-05-2011 CrysAlis171 .NET)
(compiled May 16 2011,17:55:39)
Empirical absorption correction using spherical harmonics,
 implemented in SCALE3 ABSPACK scaling algorithm.
;
_exptl_crystal_colour yellow
_exptl_crystal_colour_primary yellow
_exptl_crystal_density_diffrn 1.065
_exptl_crystal_density_method 'not measured'
_exptl_crystal_description block
_exptl_crystal_F_000 2080
_exptl_crystal_recrystallization_method 'Re-crystallisation from solvent: Dichloromethane/Ethanol'
_exptl_crystal_size_max 0.48
_exptl_crystal_size_mid 0.46
_exptl_crystal_size_min 0.43
_refine_diff_density_max 0.476
_refine_diff_density_min -0.258
_refine_diff_density_rms 0.044
_refine_ls_extinction_method none
_refine_ls_goodness_of_fit_ref 1.026
_refine_ls_hydrogen_treatment constr
_refine_ls_matrix_type full
_refine_ls_number_parameters 483
_refine_ls_number_reflns 5444
_refine_ls_number_restraints 614
_refine_ls_restrained_S_all 1.047
_refine_ls_R_factor_all 0.0952
_refine_ls_R_factor_gt 0.0699
_refine_ls_shift/su_max 0.007
_refine_ls_shift/su_mean 0.000
_refine_ls_structure_factor_coef Fsqd
_refine_ls_weighting_details 'calc w=1/[\s^2^(Fo^2^)+(0.1156P)^2^+3.0892P] where P=(Fo^2^+2Fc^2^)/3'
_refine_ls_weighting_scheme calc
_refine_ls_wR_factor_gt 0.1928
_refine_ls_wR_factor_ref 0.2166
_reflns_number_gt 3930
_reflns_number_total 5444
_reflns_threshold_expression >2sigma(I)
_cod_data_source_file c9nj00343f2.cif
_cod_data_source_block 150331_subt_btp
_cod_depositor_comments 'Adding full bibliography for 7058380--7058383.cif.'
_cod_original_cell_volume 5981.7(4)
_cod_database_code 7058381
_chemical_oxdiff_formula 'c10 h10 n2 o8'
_reflns_odcompleteness_completeness 99.66
_reflns_odcompleteness_iscentric 1
_reflns_odcompleteness_theta 26.32
_olex2_refinement_description
;
1. Shared sites
{H13, H13A}
2. Others
 Fixed Uiso: H1A(0.063) H1B(0.063) H3(0.053) H4(0.046) H2(0.048) H20(0.09)
 H24(0.073) H13(0.135) H26A(0.083) H26B(0.083) H21A(0.122) H21B(0.122)
 H21C(0.122) H9(0.075) H25A(0.119) H25B(0.119) H25C(0.119) H12A(0.13)
 H12B(0.13) H12C(0.13) H22A(0.113) H22B(0.113) H10A(0.138) H10B(0.138)
 H10C(0.138) H11A(0.083) H11B(0.083) H14A(0.196) H14B(0.196) H14C(0.196)
 H27A(0.163) H27B(0.163) H27C(0.163) H15A(0.149) H15B(0.149) H23A(0.171)
 H23B(0.171) H23C(0.171) H16A(0.222) H16B(0.222) H16C(0.222) H26C(0.098)
 H26D(0.098) H24A(0.09) H27D(0.157) H27E(0.157) H27F(0.157) H25D(0.138)
 H25E(0.138) H25F(0.138) H21D(0.122) H21E(0.122) H21F(0.122) H20A(0.094)
 H22C(0.112) H22D(0.112) H23D(0.15) H23E(0.15) H23F(0.15) H11C(0.084)
 H11D(0.084) H9A(0.075) H10D(0.125) H10E(0.125) H10F(0.125) H12D(0.116)
 H12E(0.116) H12F(0.116) H13A(0.139) H15C(0.151) H15D(0.151) H14D(0.197)
 H14E(0.197) H14F(0.197) H16D(0.215) H16E(0.215) H16F(0.215)
 Fixed X: H1A(0.8826) H1B(0.8021) H3(0.8011) H4(0.7037) H2(0.9144) H20(1.1874)
 H24(1.184) H13(0.5027) H26A(1.1005) H26B(1.1728) H21A(1.0201) H21B(1.0672)
 H21C(0.9821) H9(0.5) H25A(1.2824) H25B(1.3066) H25C(1.2376) H12A(0.3584)
 H12B(0.4407) H12C(0.3693) H22A(1.085) H22B(1.1658) H10A(0.674) H10B(0.5841)
 H10C(0.6482) H11A(0.4413) H11B(0.5143) H14A(0.6736) H14B(0.5926) H14C(0.6586)
 H27A(0.9795) H27B(1.0168) H27C(1.0529) H15A(0.4495) H15B(0.537) H23A(1.2099)
 H23B(1.275) H23C(1.2832) H16A(0.3794) H16B(0.3873) H16C(0.4666) H26C(1.2572)
 H26D(1.1788) H24A(1.1858) H27D(1.2959) H27E(1.3469) H27F(1.2488) H25D(1.0564)
 H25E(1.1392) H25F(1.0442) H21D(1.1365) H21E(1.2092) H21F(1.2332) H20A(1.1555)
 H22C(1.0972) H22D(1.0099) H23D(0.9655) H23E(1.0519) H23F(0.9553) H11C(0.4855)
 H11D(0.5755) H9A(0.4639) H10D(0.444) H10E(0.3573) H10F(0.3834) H12D(0.5804)
 H12E(0.6731) H12F(0.6064) H13A(0.493) H15C(0.6272) H15D(0.5497) H14D(0.42)
 H14E(0.4246) H14F(0.5028) H16D(0.6495) H16E(0.7284) H16F(0.7171)
 Fixed Y: H1A(0.3063) H1B(0.313) H3(-0.0662) H4(0.0199) H2(-0.0133)
 H20(0.0865) H24(0.2161) H13(0.3168) H26A(0.3568) H26B(0.3527) H21A(0.0908)
 H21B(0.0053) H21C(0.0181) H9(0.2017) H25A(0.2157) H25B(0.2918) H25C(0.2994)
 H12A(0.1653) H12B(0.1715) H12C(0.0964) H22A(-0.0342) H22B(-0.047) H10A(0.1464)
 H10B(0.0933) H10C(0.0654) H11A(0.0693) H11B(0.0566) H14A(0.4118) H14B(0.4323)
 H14C(0.3546) H27A(0.2897) H27B(0.3567) H27C(0.2677) H15A(0.4254) H15B(0.4321)
 H23A(0.0362) H23B(-0.0349) H23C(0.0505) H16A(0.3181) H16B(0.3949) H16C(0.3256)
 H26C(0.3288) H26D(0.3367) H24A(0.204) H27D(0.1913) H27E(0.2659) H27F(0.2285)
 H25D(0.3347) H25E(0.3149) H25F(0.2594) H21D(-0.0247) H21E(-0.0404)
 H21F(0.0285) H20A(0.0959) H22C(-0.0244) H22D(-0.0137) H23D(0.1193)
 H23E(0.1091) H23F(0.0548) H11C(0.0633) H11D(0.0543) H9A(0.1984) H10D(0.0737)
 H10E(0.0911) H10F(0.1545) H12D(0.1392) H12E(0.1202) H12F(0.1962) H13A(0.3139)
 H15C(0.4363) H15D(0.4419) H14D(0.3394) H14E(0.4183) H14F(0.4042) H16D(0.3388)
 H16E(0.3373) H16F(0.4143)
 Fixed Z: H1A(0.6478) H1B(0.6151) H3(0.6033) H4(0.5542) H2(0.662) H20(0.7943)
 H24(0.8051) H13(0.4413) H26A(0.7652) H26B(0.8139) H21A(0.8411) H21B(0.8492)
 H21C(0.8073) H9(0.4234) H25A(0.7284) H25B(0.7623) H25C(0.7127) H12A(0.4729)
 H12B(0.5169) H12C(0.5145) H22A(0.7447) H22B(0.79) H10A(0.3907) H10B(0.3707)
 H10C(0.419) H11A(0.4323) H11B(0.4806) H14A(0.4604) H14B(0.4176) H14C(0.4123)
 H27A(0.8076) H27B(0.8462) H27C(0.8536) H15A(0.4712) H15B(0.5122) H23A(0.6886)
 H23B(0.7105) H23C(0.7359) H16A(0.519) H16B(0.5543) H16C(0.5603) H26C(0.7761)
 H26D(0.7298) H24A(0.7987) H27D(0.735) H27E(0.7085) H27F(0.6842) H25D(0.8)
 H25E(0.842) H25F(0.8363) H21D(0.7219) H21E(0.7693) H21F(0.7294) H20A(0.8092)
 H22C(0.829) H22D(0.7867) H23D(0.8263) H23E(0.8678) H23F(0.8707) H11C(0.4151)
 H11D(0.4559) H9A(0.4417) H10D(0.5265) H10E(0.4862) H10F(0.5296) H12D(0.3634)
 H12E(0.3995) H12F(0.4104) H13A(0.4498) H15C(0.4813) H15D(0.4349) H14D(0.5306)
 H14E(0.4972) H14F(0.5424) H16D(0.386) H16E(0.4318) H16F(0.3969)
;
_olex2_submission_special_instructions 'No special instructions were received'

loop_
_space_group_symop_id
_space_group_symop_operation_xyz
1 'x, y, z'
2 '-x+1/2, -y, z+1/2'
3 'x+1/2, -y+1/2, -z'
4 '-x, y+1/2, -z+1/2'
5 '-x, -y, -z'
6 'x-1/2, y, -z-1/2'
7 '-x-1/2, y-1/2, z'
8 'x, -y-1/2, z-1/2'

loop_
_atom_site_label
_atom_site_type_symbol
_atom_site_fract_x
_atom_site_fract_y
_atom_site_fract_z
_atom_site_U_iso_or_equiv
_atom_site_adp_type
_atom_site_occupancy
_atom_site_calc_flag
_atom_site_disorder_assembly
_atom_site_disorder_group
_atom_site_refinement_flags_posn
N1 N 0.82881(12) 0.15157(9) 0.61739(6) 0.0287(4) Uani 1 d . . .
O1 O 0.84055(12) 0.33800(9) 0.63509(6) 0.0420(4) Uani 1 d . . .
H1A H 0.8826 0.3063 0.6478 0.063 Uiso 1 d . . G
H1B H 0.8021 0.3130 0.6151 0.063 Uiso 1 d . . G
C1 C 0.88363(15) 0.10141(12) 0.64501(7) 0.0293(5) Uani 1 d . . .
C5 C 0.76319(15) 0.12031(11) 0.58462(7) 0.0303(5) Uani 1 d . . .
C17 C 0.95683(16) 0.13756(12) 0.68089(8) 0.0328(5) Uani 1 d . . .
C6 C 0.70231(17) 0.17684(12) 0.55438(9) 0.0379(5) Uani 1 d . . .
N5 N 1.00371(16) 0.08877(11) 0.71303(8) 0.0471(5) Uani 1 d . . .
N6 N 0.97186(16) 0.21386(11) 0.67757(8) 0.0492(6) Uani 1 d . . .
C3 C 0.80786(18) -0.01084(13) 0.60698(9) 0.0440(6) Uani 1 d . . .
H3 H 0.8011 -0.0662 0.6033 0.053 Uiso 1 calc . . R
C4 C 0.75068(17) 0.03975(13) 0.57809(8) 0.0380(5) Uani 1 d . . .
H4 H 0.7037 0.0199 0.5542 0.046 Uiso 1 calc . . R
N2 N 0.64304(18) 0.14647(12) 0.51852(9) 0.0580(7) Uani 1 d . . .
C2 C 0.87487(17) 0.02026(13) 0.64127(9) 0.0397(5) Uani 1 d . . .
H2 H 0.9144 -0.0133 0.6620 0.048 Uiso 1 calc . . R
N7 N 1.03777(18) 0.24650(12) 0.70945(9) 0.0599(7) Uani 1 d B . .
C19 C 1.0856(2) 0.20235(14) 0.74326(10) 0.0502(7) Uani 1 d . . .
N3 N 0.71087(18) 0.25234(12) 0.56474(9) 0.0584(7) Uani 1 d . . .
C18 C 1.0686(2) 0.12078(14) 0.74501(10) 0.0509(7) Uani 1 d A . .
C20 C 1.1268(19) 0.0622(14) 0.7791(10) 0.075(3) Uani 0.490(9) d A 1 .
H20 H 1.1874 0.0865 0.7943 0.090 Uiso 0.490(9) calc A 1 R
C24 C 1.1636(7) 0.2490(5) 0.7751(4) 0.0609(14) Uani 0.740(7) d B 1 .
H24 H 1.1840 0.2161 0.8051 0.073 Uiso 0.740(7) calc B 1 R
N4 N 0.6568(2) 0.30327(13) 0.53682(11) 0.0799(9) Uani 1 d C . .
C8 C 0.5971(2) 0.27714(16) 0.50042(13) 0.0725(10) Uani 1 d . . .
C7 C 0.5890(2) 0.19686(16) 0.49134(13) 0.0694(9) Uani 1 d C . .
C13 C 0.547(2) 0.3431(13) 0.4666(9) 0.112(3) Uani 0.529(11) d C 1 .
H13 H 0.5027 0.3168 0.4413 0.135 Uiso 0.529(11) calc C 1 R
C26 C 1.1215(4) 0.3236(3) 0.7945(2) 0.0693(13) Uani 0.740(7) d B 1 .
H26A H 1.1005 0.3568 0.7652 0.083 Uiso 0.740(7) calc B 1 R
H26B H 1.1728 0.3527 0.8139 0.083 Uiso 0.740(7) calc B 1 R
C21 C 1.0399(9) 0.0420(7) 0.8239(4) 0.081(3) Uani 0.490(9) d A 1 .
H21A H 1.0201 0.0908 0.8411 0.122 Uiso 0.490(9) calc A 1 GR
H21B H 1.0672 0.0053 0.8492 0.122 Uiso 0.490(9) calc A 1 GR
H21C H 0.9821 0.0181 0.8073 0.122 Uiso 0.490(9) calc A 1 GR
C9 C 0.5394(6) 0.1613(4) 0.4424(3) 0.0627(17) Uani 0.578(8) d C 1 .
H9 H 0.5000 0.2017 0.4234 0.075 Uiso 0.578(8) calc C 1 R
C25 C 1.2560(4) 0.2655(4) 0.7415(2) 0.0795(16) Uani 0.740(7) d B 1 .
H25A H 1.2824 0.2157 0.7284 0.119 Uiso 0.740(7) calc B 1 GR
H25B H 1.3066 0.2918 0.7623 0.119 Uiso 0.740(7) calc B 1 GR
H25C H 1.2376 0.2994 0.7127 0.119 Uiso 0.740(7) calc B 1 GR
C12 C 0.4053(12) 0.1354(7) 0.4940(5) 0.087(3) Uani 0.578(8) d C 1 .
H12A H 0.3584 0.1653 0.4729 0.130 Uiso 0.578(8) calc C 1 GR
H12B H 0.4407 0.1715 0.5169 0.130 Uiso 0.578(8) calc C 1 GR
H12C H 0.3693 0.0964 0.5145 0.130 Uiso 0.578(8) calc C 1 GR
C22 C 1.1433(10) -0.0114(7) 0.7623(5) 0.095(3) Uani 0.490(9) d A 1 .
H22A H 1.0850 -0.0342 0.7447 0.113 Uiso 0.490(9) calc A 1 R
H22B H 1.1658 -0.0470 0.7900 0.113 Uiso 0.490(9) calc A 1 R
C10 C 0.6203(11) 0.1111(6) 0.4011(6) 0.092(3) Uani 0.578(8) d C 1 .
H10A H 0.6740 0.1464 0.3907 0.138 Uiso 0.578(8) calc C 1 GR
H10B H 0.5841 0.0933 0.3707 0.138 Uiso 0.578(8) calc C 1 GR
H10C H 0.6482 0.0654 0.4190 0.138 Uiso 0.578(8) calc C 1 GR
C11 C 0.4753(5) 0.0959(3) 0.4611(3) 0.0692(17) Uani 0.578(8) d C 1 .
H11A H 0.4413 0.0693 0.4323 0.083 Uiso 0.578(8) calc C 1 R
H11B H 0.5143 0.0566 0.4806 0.083 Uiso 0.578(8) calc C 1 R
C14 C 0.6250(11) 0.3896(7) 0.4365(6) 0.131(4) Uani 0.529(11) d C 1 .
H14A H 0.6736 0.4118 0.4604 0.196 Uiso 0.529(11) calc C 1 GR
H14B H 0.5926 0.4323 0.4176 0.196 Uiso 0.529(11) calc C 1 GR
H14C H 0.6586 0.3546 0.4123 0.196 Uiso 0.529(11) calc C 1 GR
C27 C 1.0354(5) 0.3081(4) 0.8283(3) 0.108(2) Uani 0.740(7) d B 1 .
H27A H 0.9795 0.2897 0.8076 0.163 Uiso 0.740(7) calc B 1 GR
H27B H 1.0168 0.3567 0.8462 0.163 Uiso 0.740(7) calc B 1 GR
H27C H 1.0529 0.2677 0.8536 0.163 Uiso 0.740(7) calc B 1 GR
C15 C 0.4920(13) 0.3947(7) 0.4948(5) 0.124(4) Uani 0.529(11) d C 1 .
H15A H 0.4495 0.4254 0.4712 0.149 Uiso 0.529(11) calc C 1 R
H15B H 0.5370 0.4321 0.5122 0.149 Uiso 0.529(11) calc C 1 R
C23 C 1.2383(9) 0.0128(6) 0.7196(4) 0.114(3) Uani 0.490(9) d A 1 .
H23A H 1.2099 0.0362 0.6886 0.171 Uiso 0.490(9) calc A 1 GR
H23B H 1.2750 -0.0349 0.7105 0.171 Uiso 0.490(9) calc A 1 GR
H23C H 1.2832 0.0505 0.7359 0.171 Uiso 0.490(9) calc A 1 GR
C16 C 0.4251(11) 0.3546(7) 0.5359(6) 0.148(4) Uani 0.529(11) d C 1 .
H16A H 0.3794 0.3181 0.5190 0.222 Uiso 0.529(11) calc C 1 GR
H16B H 0.3873 0.3949 0.5543 0.222 Uiso 0.529(11) calc C 1 GR
H16C H 0.4666 0.3256 0.5603 0.222 Uiso 0.529(11) calc C 1 GR
C26A C 1.2158(12) 0.2990(9) 0.7515(6) 0.081(3) Uani 0.260(7) d B 2 D
H26C H 1.2572 0.3288 0.7761 0.098 Uiso 0.260(7) calc B 2 R
H26D H 1.1788 0.3367 0.7298 0.098 Uiso 0.260(7) calc B 2 R
C24A C 1.145(2) 0.2435(17) 0.7796(14) 0.075(3) Uani 0.260(7) d B 2 D
H24A H 1.1858 0.2040 0.7987 0.090 Uiso 0.260(7) calc B 2 R
C27A C 1.2836(13) 0.2403(11) 0.7163(7) 0.105(4) Uani 0.260(7) d B 2 D
H27D H 1.2959 0.1913 0.7350 0.157 Uiso 0.260(7) calc B 2 GR
H27E H 1.3469 0.2659 0.7085 0.157 Uiso 0.260(7) calc B 2 GR
H27F H 1.2488 0.2285 0.6842 0.157 Uiso 0.260(7) calc B 2 GR
C25A C 1.0917(14) 0.2922(13) 0.8177(8) 0.092(4) Uani 0.260(7) d B 2 D
H25D H 1.0564 0.3347 0.8000 0.138 Uiso 0.260(7) calc B 2 GR
H25E H 1.1392 0.3149 0.8420 0.138 Uiso 0.260(7) calc B 2 GR
H25F H 1.0442 0.2594 0.8363 0.138 Uiso 0.260(7) calc B 2 GR
C21A C 1.1802(8) 0.0001(7) 0.7472(4) 0.082(3) Uani 0.510(9) d A 2 .
H21D H 1.1365 -0.0247 0.7219 0.122 Uiso 0.510(9) calc A 2 GR
H21E H 1.2092 -0.0404 0.7693 0.122 Uiso 0.510(9) calc A 2 GR
H21F H 1.2332 0.0285 0.7294 0.122 Uiso 0.510(9) calc A 2 GR
C20A C 1.1116(17) 0.0666(14) 0.7849(10) 0.079(3) Uani 0.510(9) d A 2 .
H20A H 1.1555 0.0959 0.8092 0.094 Uiso 0.510(9) calc A 2 R
C22A C 1.0571(10) 0.0140(6) 0.8095(5) 0.093(3) Uani 0.510(9) d A 2 .
H22C H 1.0972 -0.0244 0.8290 0.112 Uiso 0.510(9) calc A 2 R
H22D H 1.0099 -0.0137 0.7867 0.112 Uiso 0.510(9) calc A 2 R
C23A C 1.0016(8) 0.0814(6) 0.8476(3) 0.100(3) Uani 0.510(9) d A 2 .
H23D H 0.9655 0.1193 0.8263 0.150 Uiso 0.510(9) calc A 2 GR
H23E H 1.0519 0.1091 0.8678 0.150 Uiso 0.510(9) calc A 2 GR
H23F H 0.9553 0.0548 0.8707 0.150 Uiso 0.510(9) calc A 2 GR
C11A C 0.5376(8) 0.0917(5) 0.4344(3) 0.070(2) Uani 0.422(8) d C 2 .
H11C H 0.4855 0.0633 0.4151 0.084 Uiso 0.422(8) calc C 2 R
H11D H 0.5755 0.0543 0.4559 0.084 Uiso 0.422(8) calc C 2 R
C9A C 0.4972(8) 0.1595(6) 0.4647(4) 0.063(2) Uani 0.422(8) d C 2 .
H9A H 0.4639 0.1984 0.4417 0.075 Uiso 0.422(8) calc C 2 R
C10A C 0.4109(16) 0.1147(10) 0.5064(7) 0.083(3) Uani 0.422(8) d C 2 .
H10D H 0.4440 0.0737 0.5265 0.125 Uiso 0.422(8) calc C 2 GR
H10E H 0.3573 0.0911 0.4862 0.125 Uiso 0.422(8) calc C 2 GR
H10F H 0.3834 0.1545 0.5296 0.125 Uiso 0.422(8) calc C 2 GR
C12A C 0.6057(13) 0.1414(8) 0.3986(7) 0.078(3) Uani 0.422(8) d C 2 .
H12D H 0.5804 0.1392 0.3634 0.116 Uiso 0.422(8) calc C 2 GR
H12E H 0.6731 0.1202 0.3995 0.116 Uiso 0.422(8) calc C 2 GR
H12F H 0.6064 0.1962 0.4104 0.116 Uiso 0.422(8) calc C 2 GR
C13A C 0.534(2) 0.3386(14) 0.4775(10) 0.116(4) Uani 0.471(11) d C 2 D
H13A H 0.4930 0.3139 0.4498 0.139 Uiso 0.471(11) calc C 2 R
C15A C 0.5945(13) 0.4058(8) 0.4537(6) 0.126(4) Uani 0.471(11) d C 2 D
H15C H 0.6272 0.4363 0.4813 0.151 Uiso 0.471(11) calc C 2 R
H15D H 0.5497 0.4419 0.4349 0.151 Uiso 0.471(11) calc C 2 R
C14A C 0.4641(13) 0.3787(9) 0.5153(6) 0.131(5) Uani 0.471(11) d C 2 D
H14D H 0.4200 0.3394 0.5306 0.197 Uiso 0.471(11) calc C 2 GR
H14E H 0.4246 0.4183 0.4972 0.197 Uiso 0.471(11) calc C 2 GR
H14F H 0.5028 0.4042 0.5424 0.197 Uiso 0.471(11) calc C 2 GR
C16A C 0.6816(12) 0.3703(7) 0.4128(5) 0.143(4) Uani 0.471(11) d C 2 .
H16D H 0.6495 0.3388 0.3860 0.215 Uiso 0.471(11) calc C 2 GR
H16E H 0.7284 0.3373 0.4318 0.215 Uiso 0.471(11) calc C 2 GR
H16F H 0.7171 0.4143 0.3969 0.215 Uiso 0.471(11) calc C 2 GR

loop_
_atom_site_aniso_label
_atom_site_aniso_U_11
_atom_site_aniso_U_22
_atom_site_aniso_U_33
_atom_site_aniso_U_23
_atom_site_aniso_U_13
_atom_site_aniso_U_12
N1 0.0292(9) 0.0271(9) 0.0297(8) 0.0009(7) -0.0032(7) 0.0000(7)
O1 0.0442(10) 0.0341(8) 0.0476(10) -0.0023(7) -0.0046(7) 0.0036(7)
C1 0.0289(10) 0.0292(10) 0.0298(10) 0.0034(8) 0.0004(9) -0.0011(8)
C5 0.0288(11) 0.0301(10) 0.0319(10) 0.0007(8) -0.0031(9) -0.0026(8)
C17 0.0350(11) 0.0291(11) 0.0343(11) 0.0047(8) -0.0081(9) 0.0015(9)
C6 0.0393(12) 0.0309(11) 0.0434(12) -0.0025(9) -0.0146(10) -0.0026(9)
N5 0.0564(13) 0.0336(10) 0.0512(12) 0.0086(9) -0.0240(10) -0.0012(9)
N6 0.0609(14) 0.0297(10) 0.0571(12) 0.0038(9) -0.0328(11) -0.0045(9)
C3 0.0510(14) 0.0254(11) 0.0555(14) 0.0054(10) -0.0101(12) -0.0093(10)
C4 0.0387(12) 0.0333(11) 0.0421(12) 0.0011(9) -0.0097(10) -0.0084(9)
N2 0.0716(15) 0.0339(11) 0.0686(14) 0.0000(10) -0.0436(13) -0.0039(10)
C2 0.0452(13) 0.0297(11) 0.0442(12) 0.0091(9) -0.0102(11) -0.0015(10)
N7 0.0747(16) 0.0351(11) 0.0697(14) 0.0043(10) -0.0440(13) -0.0061(10)
C19 0.0599(16) 0.0385(12) 0.0523(14) 0.0010(11) -0.0283(13) 0.0001(12)
N3 0.0676(15) 0.0342(11) 0.0736(15) -0.0088(10) -0.0443(12) 0.0079(10)
C18 0.0573(16) 0.0402(13) 0.0553(14) 0.0090(11) -0.0272(13) -0.0027(11)
C20 0.087(6) 0.051(4) 0.087(5) 0.013(4) -0.053(4) 0.014(4)
C24 0.066(4) 0.044(2) 0.072(3) -0.001(2) -0.042(3) -0.006(2)
N4 0.097(2) 0.0338(11) 0.109(2) -0.0104(12) -0.0728(17) 0.0147(12)
C8 0.083(2) 0.0410(14) 0.094(2) -0.0080(14) -0.0592(19) 0.0090(14)
C7 0.082(2) 0.0395(14) 0.087(2) -0.0016(14) -0.0582(18) -0.0034(14)
C13 0.152(7) 0.044(4) 0.141(8) 0.000(4) -0.110(6) 0.015(4)
C26 0.075(3) 0.049(2) 0.084(3) -0.012(2) -0.031(2) -0.008(2)
C21 0.095(6) 0.083(6) 0.066(5) 0.026(5) -0.010(4) 0.014(5)
C9 0.083(4) 0.045(3) 0.061(3) 0.005(3) -0.040(3) -0.012(3)
C25 0.056(3) 0.084(3) 0.098(4) -0.042(3) -0.013(3) -0.006(3)
C12 0.081(5) 0.093(6) 0.087(6) 0.013(5) -0.035(5) -0.013(5)
C22 0.113(6) 0.063(4) 0.107(6) 0.034(4) -0.051(5) 0.009(4)
C10 0.115(6) 0.084(6) 0.076(4) -0.003(5) -0.019(4) -0.003(6)
C11 0.080(4) 0.058(3) 0.070(3) 0.003(3) -0.037(3) -0.019(3)
C14 0.164(9) 0.062(6) 0.166(10) 0.033(6) -0.075(8) 0.037(5)
C27 0.103(5) 0.099(4) 0.124(5) -0.038(3) -0.012(4) -0.008(4)
C15 0.163(7) 0.054(4) 0.155(8) 0.006(5) -0.103(6) 0.028(4)
C23 0.109(6) 0.112(6) 0.123(7) 0.023(5) -0.006(5) 0.030(5)
C16 0.162(8) 0.091(6) 0.192(9) 0.010(6) -0.083(7) 0.046(6)
C26A 0.082(5) 0.066(5) 0.097(5) 0.001(5) -0.044(5) -0.022(4)
C24A 0.078(6) 0.055(5) 0.092(5) -0.004(5) -0.045(5) -0.012(5)
C27A 0.080(7) 0.120(8) 0.114(8) -0.011(7) -0.034(7) -0.028(7)
C25A 0.076(7) 0.086(7) 0.113(8) -0.011(7) -0.037(7) -0.005(7)
C21A 0.083(6) 0.074(5) 0.088(6) 0.016(4) -0.016(5) 0.033(5)
C20A 0.093(6) 0.057(4) 0.086(5) 0.029(4) -0.056(4) -0.016(4)
C22A 0.111(5) 0.066(4) 0.104(6) 0.045(4) -0.046(4) -0.003(4)
C23A 0.123(6) 0.100(6) 0.076(5) 0.024(4) -0.023(5) -0.001(5)
C11A 0.086(5) 0.058(3) 0.066(4) -0.010(3) -0.039(3) -0.005(4)
C9A 0.077(5) 0.046(3) 0.065(4) -0.001(4) -0.041(3) -0.005(4)
C10A 0.077(6) 0.083(7) 0.090(7) 0.015(6) -0.015(6) -0.005(6)
C12A 0.101(6) 0.071(6) 0.061(5) -0.009(6) -0.020(5) -0.003(6)
C13A 0.154(7) 0.043(4) 0.151(9) -0.013(5) -0.124(6) 0.018(4)
C15A 0.171(8) 0.053(4) 0.154(8) 0.003(4) -0.099(6) 0.030(5)
C14A 0.159(10) 0.062(7) 0.173(11) 0.030(6) -0.087(8) 0.035(6)
C16A 0.200(10) 0.084(6) 0.147(9) 0.015(6) -0.091(8) 0.016(6)

loop_
_atom_type_symbol
_atom_type_description
_atom_type_scat_dispersion_real
_atom_type_scat_dispersion_imag
_atom_type_scat_source
C C 0.0033 0.0016 'International Tables Vol C Tables 4.2.6.8 and 6.1.1.4'
H H 0.0000 0.0000 'International Tables Vol C Tables 4.2.6.8 and 6.1.1.4'
N N 0.0061 0.0033 'International Tables Vol C Tables 4.2.6.8 and 6.1.1.4'
O O 0.0106 0.0060 'International Tables Vol C Tables 4.2.6.8 and 6.1.1.4'

loop_
_geom_angle_atom_site_label_1
_geom_angle_atom_site_label_2
_geom_angle_atom_site_label_3
_geom_angle
C1 N1 C5 117.13(17)
H1A O1 H1B 109.4
N1 C1 C17 116.18(17)
N1 C1 C2 123.20(19)
C2 C1 C17 120.62(18)
N1 C5 C6 116.52(17)
N1 C5 C4 123.27(18)
C4 C5 C6 120.21(18)
N5 C17 C1 116.78(18)
N6 C17 C1 117.82(17)
N6 C17 N5 125.38(19)
N2 C6 C5 116.89(19)
N3 C6 C5 118.14(19)
N3 C6 N2 125.0(2)
C18 N5 C17 116.89(19)
C17 N6 N7 118.07(18)
C4 C3 H3 120.6
C2 C3 H3 120.6
C2 C3 C4 118.9(2)
C5 C4 H4 120.7
C3 C4 C5 118.6(2)
C3 C4 H4 120.7
C7 N2 C6 117.0(2)
C1 C2 H2 120.6
C3 C2 C1 118.9(2)
C3 C2 H2 120.6
C19 N7 N6 120.2(2)
N7 C19 C18 120.0(2)
N7 C19 C24 113.3(4)
N7 C19 C24A 116.0(15)
C18 C19 C24 126.5(4)
C18 C19 C24A 123.7(15)
C24A C19 C24 10.0(11)
C6 N3 N4 117.92(19)
N5 C18 C19 119.5(2)
N5 C18 C20 115.6(11)
N5 C18 C20A 116.0(10)
C19 C18 C20 124.8(11)
C19 C18 C20A 124.3(10)
C20A C18 C20 9.9(16)
C18 C20 H20 112.2
C18 C20 C21 100.0(13)
C21 C20 H20 112.2
C22 C20 C18 120(2)
C22 C20 H20 112.2
C22 C20 C21 98.7(18)
C19 C24 H24 108.6
C26 C24 C19 111.0(7)
C26 C24 H24 108.6
C26 C24 C25 110.3(6)
C25 C24 C19 109.7(6)
C25 C24 H24 108.6
C8 N4 N3 120.2(2)
N4 C8 C7 120.0(2)
N4 C8 C13 115.0(10)
N4 C8 C13A 114.0(11)
C7 C8 C13 124.7(10)
C7 C8 C13A 125.5(11)
C13A C8 C13 12.6(17)
N2 C7 C8 119.9(2)
N2 C7 C9 114.9(3)
N2 C7 C9A 114.3(4)
C8 C7 C9 123.6(3)
C8 C7 C9A 122.6(4)
C9A C7 C9 30.3(3)
C8 C13 H13 108.0
C14 C13 C8 111.2(17)
C14 C13 H13 108.0
C15 C13 C8 112.8(15)
C15 C13 H13 108.0
C15 C13 C14 108.6(15)
C24 C26 H26A 109.5
C24 C26 H26B 109.5
C24 C26 C27 110.6(5)
H26A C26 H26B 108.1
C27 C26 H26A 109.5
C27 C26 H26B 109.5
C7 C9 H9 111.4
C7 C9 C10 114.8(6)
C10 C9 H9 111.4
C11 C9 C7 105.7(5)
C11 C9 H9 111.4
C11 C9 C10 101.6(7)
C20 C22 H22A 112.5
C20 C22 H22B 112.5
C20 C22 C23 96.3(14)
H22A C22 H22B 110.0
C23 C22 H22A 112.5
C23 C22 H22B 112.5
C9 C11 H11A 111.1
C9 C11 H11B 111.1
C12 C11 C9 103.2(8)
C12 C11 H11A 111.1
C12 C11 H11B 111.1
H11A C11 H11B 109.1
C13 C15 H15A 108.7
C13 C15 H15B 108.7
C13 C15 C16 114.0(13)
H15A C15 H15B 107.6
C16 C15 H15A 108.7
C16 C15 H15B 108.7
H26C C26A H26D 109.0
C24A C26A H26C 111.0
C24A C26A H26D 111.0
C24A C26A C27A 104.0(15)
C27A C26A H26C 111.0
C27A C26A H26D 111.0
C19 C24A C26A 110(2)
C19 C24A H24A 108.1
C19 C24A C25A 116(2)
C26A C24A H24A 108.1
C25A C24A C26A 106(2)
C25A C24A H24A 108.1
C26A C27A H27D 109.5
C26A C27A H27E 109.5
C26A C27A H27F 109.5
H27D C27A H27E 109.5
H27D C27A H27F 109.5
H27E C27A H27F 109.5
C24A C25A H25D 109.5
C24A C25A H25E 109.5
C24A C25A H25F 109.5
H25D C25A H25E 109.5
H25D C25A H25F 109.5
H25E C25A H25F 109.5
H21D C21A H21E 109.5
H21D C21A H21F 109.5
H21E C21A H21F 109.5
C20A C21A H21D 109.5
C20A C21A H21E 109.5
C20A C21A H21F 109.5
C18 C20A C21A 102.2(15)
C18 C20A H20A 111.1
C21A C20A H20A 111.1
C22A C20A C18 122(2)
C22A C20A C21A 97.5(16)
C22A C20A H20A 111.1
C20A C22A H22C 112.9
C20A C22A H22D 112.9
C20A C22A C23A 94.3(13)
H22C C22A H22D 110.3
C23A C22A H22C 112.9
C23A C22A H22D 112.9
C22A C23A H23D 109.5
C22A C23A H23E 109.5
C22A C23A H23F 109.5
H23D C23A H23E 109.5
H23D C23A H23F 109.5
H23E C23A H23F 109.5
H11C C11A H11D 110.0
C9A C11A H11C 112.5
C9A C11A H11D 112.5
C9A C11A C12A 96.5(8)
C12A C11A H11C 112.5
C12A C11A H11D 112.5
C7 C9A H9A 110.9
C7 C9A C10A 115.3(8)
C11A C9A C7 104.9(8)
C11A C9A H9A 110.9
C11A C9A C10A 103.5(10)
C10A C9A H9A 110.9
C9A C10A H10D 109.5
C9A C10A H10E 109.5
C9A C10A H10F 109.5
H10D C10A H10E 109.5
H10D C10A H10F 109.5
H10E C10A H10F 109.5
C11A C12A H12D 109.5
C11A C12A H12E 109.5
C11A C12A H12F 109.5
H12D C12A H12E 109.5
H12D C12A H12F 109.5
H12E C12A H12F 109.5
C8 C13A H13A 108.3
C8 C13A C15A 112.3(18)
C8 C13A C14A 114.4(17)
C15A C13A H13A 108.3
C14A C13A H13A 108.3
C14A C13A C15A 105.0(15)
C13A C15A H15C 109.4
C13A C15A H15D 109.4
C13A C15A C16A 111.0(13)
H15C C15A H15D 108.0
C16A C15A H15C 109.4
C16A C15A H15D 109.4
C13A C14A H14D 109.5
C13A C14A H14E 109.5
C13A C14A H14F 109.5
H14D C14A H14E 109.5
H14D C14A H14F 109.5
H14E C14A H14F 109.5
C15A C16A H16D 109.5
C15A C16A H16E 109.5
C15A C16A H16F 109.5
H16D C16A H16E 109.5
H16D C16A H16F 109.5
H16E C16A H16F 109.5

loop_
_geom_bond_atom_site_label_1
_geom_bond_atom_site_label_2
_geom_bond_distance
N1 C1 1.339(3)
N1 C5 1.341(3)
O1 H1A 0.8502
O1 H1B 0.8498
C1 C17 1.493(3)
C1 C2 1.387(3)
C5 C6 1.490(3)
C5 C4 1.390(3)
C17 N5 1.338(3)
C17 N6 1.315(3)
C6 N2 1.334(3)
C6 N3 1.316(3)
N5 C18 1.326(3)
N6 N7 1.338(3)
C3 H3 0.9500
C3 C4 1.379(3)
C3 C2 1.377(3)
C4 H4 0.9500
N2 C7 1.329(3)
C2 H2 0.9500
N7 C19 1.325(3)
C19 C18 1.406(3)
C19 C24 1.557(10)
C19 C24A 1.43(4)
N3 N4 1.346(3)
C18 C20 1.55(2)
C18 C20A 1.51(2)
C20 H20 1.0000
C20 C21 1.69(3)
C20 C22 1.34(3)
C24 H24 1.0000
C24 C26 1.479(9)
C24 C25 1.550(9)
N4 C8 1.321(3)
C8 C7 1.389(4)
C8 C13 1.58(2)
C8 C13A 1.48(3)
C7 C9 1.563(6)
C7 C9A 1.558(9)
C13 H13 1.0000
C13 C14 1.53(2)
C13 C15 1.37(2)
C26 H26A 0.9900
C26 H26B 0.9900
C26 C27 1.484(10)
C21 H21A 0.9800
C21 H21B 0.9800
C21 H21C 0.9800
C9 H9 1.0000
C9 C10 1.754(15)
C9 C11 1.491(10)
C25 H25A 0.9800
C25 H25B 0.9800
C25 H25C 0.9800
C12 H12A 0.9800
C12 H12B 0.9800
C12 H12C 0.9800
C12 C11 1.441(17)
C22 H22A 0.9900
C22 H22B 0.9900
C22 C23 1.746(17)
C10 H10A 0.9800
C10 H10B 0.9800
C10 H10C 0.9800
C11 H11A 0.9900
C11 H11B 0.9900
C14 H14A 0.9800
C14 H14B 0.9800
C14 H14C 0.9800
C27 H27A 0.9800
C27 H27B 0.9800
C27 H27C 0.9800
C15 H15A 0.9900
C15 H15B 0.9900
C15 C16 1.56(2)
C23 H23A 0.9800
C23 H23B 0.9800
C23 H23C 0.9800
C16 H16A 0.9800
C16 H16B 0.9800
C16 H16C 0.9800
C26A H26C 0.9900
C26A H26D 0.9900
C26A C24A 1.529(19)
C26A C27A 1.636(17)
C24A H24A 1.0000
C24A C25A 1.481(19)
C27A H27D 0.9800
C27A H27E 0.9800
C27A H27F 0.9800
C25A H25D 0.9800
C25A H25E 0.9800
C25A H25F 0.9800
C21A H21D 0.9800
C21A H21E 0.9800
C21A H21F 0.9800
C21A C20A 1.76(3)
C20A H20A 1.0000
C20A C22A 1.32(3)
C22A H22C 0.9900
C22A H22D 0.9900
C22A C23A 1.690(16)
C23A H23D 0.9800
C23A H23E 0.9800
C23A H23F 0.9800
C11A H11C 0.9900
C11A H11D 0.9900
C11A C9A 1.500(15)
C11A C12A 1.56(2)
C9A H9A 1.0000
C9A C10A 1.77(2)
C10A H10D 0.9800
C10A H10E 0.9800
C10A H10F 0.9800
C12A H12D 0.9800
C12A H12E 0.9800
C12A H12F 0.9800
C13A H13A 1.0000
C13A C15A 1.538(18)
C13A C14A 1.523(19)
C15A H15C 0.9900
C15A H15D 0.9900
C15A C16A 1.70(2)
C14A H14D 0.9800
C14A H14E 0.9800
C14A H14F 0.9800
C16A H16D 0.9800
C16A H16E 0.9800
C16A H16F 0.9800

loop_
_geom_torsion_atom_site_label_1
_geom_torsion_atom_site_label_2
_geom_torsion_atom_site_label_3
_geom_torsion_atom_site_label_4
_geom_torsion
N1 C1 C17 N5 172.33(19)
N1 C1 C17 N6 -9.3(3)
N1 C1 C2 C3 1.1(3)
N1 C5 C6 N2 174.3(2)
N1 C5 C6 N3 -5.5(3)
N1 C5 C4 C3 0.6(3)
C1 N1 C5 C6 179.64(18)
C1 N1 C5 C4 -0.5(3)
C1 C17 N5 C18 -179.9(2)
C1 C17 N6 N7 -179.7(2)
C5 N1 C1 C17 179.46(17)
C5 N1 C1 C2 -0.4(3)
C5 C6 N2 C7 -179.7(3)
C5 C6 N3 N4 179.1(3)
C17 C1 C2 C3 -178.7(2)
C17 N5 C18 C19 -0.8(4)
C17 N5 C18 C20 -176.0(10)
C17 N5 C18 C20A 173.1(10)
C17 N6 N7 C19 -0.2(4)
C6 C5 C4 C3 -179.6(2)
C6 N2 C7 C8 1.0(5)
C6 N2 C7 C9 167.0(4)
C6 N2 C7 C9A -159.6(5)
C6 N3 N4 C8 0.2(5)
N5 C17 N6 N7 -1.5(4)
N5 C18 C20 C21 -78.1(14)
N5 C18 C20 C22 28(2)
N5 C18 C20A C21A 66.0(13)
N5 C18 C20A C22A -41(2)
N6 C17 N5 C18 1.9(4)
N6 N7 C19 C18 1.2(4)
N6 N7 C19 C24 176.8(4)
N6 N7 C19 C24A -172.7(10)
C4 C5 C6 N2 -5.5(3)
C4 C5 C6 N3 174.6(2)
C4 C3 C2 C1 -1.0(4)
N2 C6 N3 N4 -0.8(4)
N2 C7 C9 C10 -52.1(8)
N2 C7 C9 C11 59.0(7)
N2 C7 C9A C11A -53.8(9)
N2 C7 C9A C10A 59.4(10)
C2 C1 C17 N5 -7.9(3)
C2 C1 C17 N6 170.5(2)
C2 C3 C4 C5 0.2(3)
N7 C19 C18 N5 -0.7(4)
N7 C19 C18 C20 174.0(11)
N7 C19 C18 C20A -174.1(10)
N7 C19 C24 C26 46.8(7)
N7 C19 C24 C25 -75.5(7)
N7 C19 C24A C26A -53(2)
N7 C19 C24A C25A 68(2)
C19 C18 C20 C21 107.0(13)
C19 C18 C20 C22 -146.8(17)
C19 C18 C20A C21A -120.4(11)
C19 C18 C20A C22A 132.5(18)
C19 C24 C26 C27 60.4(8)
N3 C6 N2 C7 0.2(4)
N3 N4 C8 C7 0.9(6)
N3 N4 C8 C13 -173.4(10)
N3 N4 C8 C13A 172.9(11)
C18 C19 C24 C26 -138.1(5)
C18 C19 C24 C25 99.7(7)
C18 C19 C24A C26A 133.5(17)
C18 C19 C24A C25A -106(3)
C18 C20 C22 C23 77(2)
C18 C20A C22A C23A -75(2)
C20 C18 C20A C21A -24(11)
C20 C18 C20A C22A -131(13)
C24 C19 C18 N5 -175.6(4)
C24 C19 C18 C20 -0.9(12)
C24 C19 C18 C20A 11.1(12)
C24 C19 C24A C26A 24(9)
C24 C19 C24A C25A 144(13)
N4 C8 C7 N2 -1.5(6)
N4 C8 C7 C9 -166.3(5)
N4 C8 C7 C9A 157.4(6)
N4 C8 C13 C14 63.4(16)
N4 C8 C13 C15 -58.9(19)
N4 C8 C13A C15A 58.7(17)
N4 C8 C13A C14A -60.8(18)
C8 C7 C9 C10 113.4(7)
C8 C7 C9 C11 -135.5(5)
C8 C7 C9A C11A 146.2(6)
C8 C7 C9A C10A -100.5(9)
C8 C13 C15 C16 -43.9(19)
C8 C13A C15A C16A 51.7(17)
C7 C8 C13 C14 -110.5(14)
C7 C8 C13 C15 127.1(14)
C7 C8 C13A C15A -129.9(13)
C7 C8 C13A C14A 110.6(16)
C7 C9 C11 C12 61.7(7)
C13 C8 C7 N2 172.2(11)
C13 C8 C7 C9 7.4(13)
C13 C8 C7 C9A -28.9(13)
C13 C8 C13A C15A -39(8)
C13 C8 C13A C14A -158(10)
C21 C20 C22 C23 -176.4(11)
C9 C7 C9A C11A 44.4(9)
C9 C7 C9A C10A 157.6(16)
C25 C24 C26 C27 -177.7(6)
C10 C9 C11 C12 -178.2(7)
C14 C13 C15 C16 -167.7(15)
C24A C19 C18 N5 172.7(12)
C24A C19 C18 C20 -12.6(16)
C24A C19 C18 C20A -0.6(16)
C24A C19 C24 C26 -61(11)
C24A C19 C24 C25 177(11)
C27A C26A C24A C19 -61(2)
C27A C26A C24A C25A 172(2)
C21A C20A C22A C23A 175.6(11)
C20A C18 C20 C21 16(11)
C20A C18 C20 C22 123(13)
C9A C7 C9 C10 -148.1(14)
C9A C7 C9 C11 -37.0(9)
C12A C11A C9A C7 -61.8(9)
C12A C11A C9A C10A 176.9(9)
C13A C8 C7 N2 -172.5(12)
C13A C8 C7 C9 22.7(14)
C13A C8 C7 C9A -13.6(14)
C13A C8 C13 C14 152(10)
C13A C8 C13 C15 29(8)
C14A C13A C15A C16A 176.6(16)
